data_4118910
loop_
_publ_author_name
'Lei Wang'
'Lele Duan'
'Beverly Stewart'
'Maoping Pu'
'Jianhui Liu'
'Timofei Privalov'
'Licheng Sun'

_publ_section_title
;
 Toward Controlling Water Oxidation Catalysis: Tunable Activity of
 Ruthenium Complexes with Axial Imidazole/DMSO Ligands
;
_journal_name_full 'Journal of the American Chemical Society'
_journal_page_first 18868
_journal_page_last 18880
_journal_paper_doi 10.1021/ja309805m
_journal_volume 134
_journal_year 2012
_chemical_formula_sum 'C19 H19 Br Cl2 N4 O5 Ru S'
_chemical_formula_weight 667.32
_chemical_name_systematic
; 
 ? 
;
_space_group_IT_number 2
_symmetry_space_group_name_Hall '-P 1'
_symmetry_space_group_name_H-M 'P -1'
_atom_sites_solution_hydrogens geom
_atom_sites_solution_primary direct
_atom_sites_solution_secondary difmap
_audit_creation_method SHELXL-97
_cell_angle_alpha 90.829(7)
_cell_angle_beta 102.188(7)
_cell_angle_gamma 94.639(8)
_cell_formula_units_Z 4
_cell_length_a 8.652(4)
_cell_length_b 14.984(8)
_cell_length_c 19.066(10)
_cell_measurement_temperature 293(2)
_cell_volume 2407(2)
_computing_structure_refinement 'SHELXL-97 (Sheldrick, 1997)'
_computing_structure_solution 'SHELXS-97 (Sheldrick, 1990)'
_diffrn_ambient_temperature 293(2)
_diffrn_measured_fraction_theta_full 0.960
_diffrn_measured_fraction_theta_max 0.960
_diffrn_radiation_monochromator graphite
_diffrn_radiation_source 'fine-focus sealed tube'
_diffrn_radiation_type MoK\a
_diffrn_radiation_wavelength 0.71073
_diffrn_reflns_av_R_equivalents 0.0820
_diffrn_reflns_av_sigmaI/netI 0.2067
_diffrn_reflns_limit_h_max 7
_diffrn_reflns_limit_h_min -10
_diffrn_reflns_limit_k_max 16
_diffrn_reflns_limit_k_min -17
_diffrn_reflns_limit_l_max 22
_diffrn_reflns_limit_l_min -22
_diffrn_reflns_number 11688
_diffrn_reflns_theta_full 25.00
_diffrn_reflns_theta_max 25.00
_diffrn_reflns_theta_min 2.19
_exptl_absorpt_coefficient_mu 2.659
_exptl_crystal_density_diffrn 1.842
_exptl_crystal_F_000 1320
_exptl_crystal_size_max 0.3
_exptl_crystal_size_mid 0.1
_exptl_crystal_size_min 0.1
_refine_diff_density_max 2.132
_refine_diff_density_min -1.181
_refine_diff_density_rms 0.212
_refine_ls_extinction_method none
_refine_ls_goodness_of_fit_ref 0.990
_refine_ls_hydrogen_treatment mixed
_refine_ls_matrix_type full
_refine_ls_number_parameters 585
_refine_ls_number_reflns 8132
_refine_ls_number_restraints 45
_refine_ls_restrained_S_all 0.989
_refine_ls_R_factor_all 0.1889
_refine_ls_R_factor_gt 0.0912
_refine_ls_shift/su_max 0.000
_refine_ls_shift/su_mean 0.000
_refine_ls_structure_factor_coef Fsqd
_refine_ls_weighting_details 'calc w=1/[\s^2^(Fo^2^)+(0.1174P)^2^+0.0000P] where P=(Fo^2^+2Fc^2^)/3'
_refine_ls_weighting_scheme calc
_refine_ls_wR_factor_gt 0.1975
_refine_ls_wR_factor_ref 0.2473
_reflns_number_gt 4072
_reflns_number_total 8132
_reflns_threshold_expression >2sigma(I)
_cod_data_source_file ja309805m_si_002.cif
_cod_data_source_block z
_cod_database_code 4118910

loop_
_symmetry_equiv_pos_as_xyz
'x, y, z'
'-x, -y, -z'

loop_
_atom_site_label
_atom_site_type_symbol
_atom_site_fract_x
_atom_site_fract_y
_atom_site_fract_z
_atom_site_U_iso_or_equiv
_atom_site_adp_type
_atom_site_occupancy
_atom_site_symmetry_multiplicity
_atom_site_calc_flag
_atom_site_refinement_flags
_atom_site_disorder_assembly
_atom_site_disorder_group
Br1 Br 0.0380(3) 0.74523(13) -0.00288(9) 0.0596(6) Uani 1 1 d . . .
Br2 Br -0.3640(2) 0.76003(13) -0.48588(9) 0.0518(5) Uani 1 1 d . . .
Ru1 Ru 0.14037(14) 0.92481(7) 0.29050(6) 0.0233(3) Uani 1 1 d . . .
Ru2 Ru -0.31855(14) 0.57262(7) -0.20405(6) 0.0261(3) Uani 1 1 d . . .
S1 S 0.0905(4) 0.9633(2) 0.39687(19) 0.0285(9) Uani 1 1 d . . .
S2 S -0.3838(5) 0.5302(2) -0.1015(2) 0.0326(9) Uani 1 1 d . . .
O1 O -0.1074(12) 0.8653(7) 0.2611(5) 0.035(3) Uani 1 1 d . . .
O2 O -0.3450(15) 0.9020(9) 0.2053(7) 0.066(4) Uani 1 1 d . . .
O3 O 0.3423(12) 0.8536(6) 0.3450(5) 0.034(3) Uani 1 1 d . . .
O4 O 0.6018(14) 0.8762(8) 0.3905(6) 0.055(3) Uani 1 1 d . . .
O5 O -0.0059(12) 1.0393(6) 0.4010(5) 0.038(3) Uani 1 1 d . . .
O6 O -0.5376(13) 0.6382(7) -0.2275(5) 0.041(3) Uani 1 1 d . . .
O7 O -0.7895(15) 0.6104(9) -0.2878(7) 0.066(4) Uani 1 1 d . . .
O8 O -0.0924(12) 0.6376(6) -0.1443(5) 0.033(3) Uani 1 1 d . . .
O9 O 0.1635(14) 0.6119(8) -0.1115(6) 0.054(3) Uani 1 1 d . . .
O10 O -0.5057(12) 0.4568(7) -0.1041(5) 0.043(3) Uani 1 1 d . . .
N1 N 0.0277(15) 1.0199(7) 0.2414(5) 0.027(3) Uani 1 1 d . . .
N2 N 0.3223(14) 1.0138(7) 0.2958(5) 0.024(3) Uani 1 1 d . . .
N3 N 0.1711(14) 0.8715(7) 0.1918(5) 0.025(3) Uani 1 1 d . . .
N4 N 0.2845(17) 0.8059(9) 0.1135(7) 0.041(3) Uani 1 1 d . . .
N5 N -0.4667(14) 0.4802(8) -0.2591(6) 0.030(3) Uani 1 1 d . . .
N6 N -0.1740(13) 0.4822(6) -0.2065(6) 0.021(3) Uani 1 1 d . . .
N7 N -0.2698(14) 0.6271(7) -0.2992(6) 0.029(3) Uani 1 1 d . . .
N8 N -0.1381(15) 0.6928(8) -0.3748(6) 0.033(3) Uani 1 1 d . . .
C1 C -0.1946(19) 0.9190(11) 0.2301(8) 0.032(3) Uani 1 1 d U . .
C2 C -0.1315(18) 1.0139(11) 0.2162(7) 0.034(3) Uani 1 1 d U . .
C3 C -0.208(2) 1.0800(13) 0.1837(9) 0.050(5) Uani 1 1 d . . .
H3A H -0.3173 1.0739 0.1675 0.060 Uiso 1 1 calc R . .
C4 C -0.119(3) 1.1586(14) 0.1745(9) 0.059(6) Uani 1 1 d . . .
H4A H -0.1692 1.2063 0.1517 0.071 Uiso 1 1 calc R . .
C5 C 0.042(3) 1.1655(11) 0.1992(9) 0.052(5) Uani 1 1 d . . .
H5A H 0.1023 1.2175 0.1919 0.063 Uiso 1 1 calc R . .
C6 C 0.115(2) 1.0973(9) 0.2340(8) 0.037(4) Uani 1 1 d . . .
C7 C 0.2880(17) 1.0924(9) 0.2642(7) 0.028(3) Uani 1 1 d . . .
C8 C 0.415(2) 1.1571(10) 0.2655(9) 0.044(5) Uani 1 1 d . . .
H8A H 0.3973 1.2118 0.2441 0.053 Uiso 1 1 calc R . .
C9 C 0.564(2) 1.1386(10) 0.2990(9) 0.043(4) Uani 1 1 d . . .
H9A H 0.6476 1.1824 0.3006 0.052 Uiso 1 1 calc R . .
C10 C 0.5971(17) 1.0572(10) 0.3306(7) 0.031(2) Uani 1 1 d U . .
H10A H 0.6989 1.0446 0.3531 0.037 Uiso 1 1 calc R . .
C11 C 0.4650(17) 0.9964(10) 0.3259(7) 0.031(2) Uani 1 1 d U . .
C12 C 0.4742(18) 0.9040(10) 0.3554(7) 0.030(2) Uani 1 1 d U . .
C13 C 0.309(2) 0.8501(11) 0.1765(9) 0.045(4) Uani 1 1 d . . .
H13A H 0.4080 0.8642 0.2062 0.054 Uiso 1 1 calc R . .
C14 C 0.126(2) 0.8031(10) 0.0844(8) 0.038(4) Uani 1 1 d . . .
C15 C 0.0581(17) 0.8424(9) 0.1332(7) 0.028(3) Uani 1 1 d . . .
H15A H -0.0498 0.8486 0.1275 0.033 Uiso 1 1 calc R . .
C16 C 0.408(2) 0.7703(16) 0.0802(10) 0.076(7) Uani 1 1 d . . .
H16A H 0.5098 0.7825 0.1118 0.115 Uiso 1 1 calc R . .
H16B H 0.4081 0.7986 0.0354 0.115 Uiso 1 1 calc R . .
H16C H 0.3851 0.7068 0.0719 0.115 Uiso 1 1 calc R . .
C17 C -0.011(2) 0.8704(10) 0.4297(8) 0.044(4) Uani 1 1 d . . .
H17A H -0.0326 0.8867 0.4753 0.066 Uiso 1 1 calc R . .
H17B H 0.0545 0.8210 0.4354 0.066 Uiso 1 1 calc R . .
H17C H -0.1086 0.8534 0.3963 0.066 Uiso 1 1 calc R . .
C18 C 0.264(2) 0.9780(13) 0.4670(8) 0.054(5) Uani 1 1 d . . .
H18A H 0.2349 0.9945 0.5111 0.082 Uiso 1 1 calc R . .
H18B H 0.3362 1.0245 0.4550 0.082 Uiso 1 1 calc R . .
H18C H 0.3145 0.9230 0.4729 0.082 Uiso 1 1 calc R . .
C19 C -0.6496(18) 0.5850(10) -0.2611(7) 0.026(3) Uani 1 1 d U . .
C20 C -0.6174(19) 0.4909(11) -0.2810(8) 0.037(3) Uani 1 1 d U . .
C21 C -0.720(2) 0.4250(14) -0.3175(9) 0.058(5) Uani 1 1 d . . .
H21A H -0.8271 0.4339 -0.3317 0.069 Uiso 1 1 calc R . .
C22 C -0.668(2) 0.3454(13) -0.3337(9) 0.057(5) Uani 1 1 d . . .
H22A H -0.7372 0.3008 -0.3604 0.069 Uiso 1 1 calc R . .
C23 C -0.506(2) 0.3319(11) -0.3092(9) 0.051(5) Uani 1 1 d . . .
H23A H -0.4683 0.2772 -0.3178 0.062 Uiso 1 1 calc R . .
C24 C -0.4038(19) 0.4010(10) -0.2724(8) 0.037(4) Uani 1 1 d . . .
C25 C -0.234(2) 0.4031(9) -0.2417(8) 0.036(4) Uani 1 1 d . . .
C26 C -0.137(2) 0.3367(10) -0.2469(8) 0.036(4) Uani 1 1 d . . .
H26A H -0.1778 0.2830 -0.2715 0.044 Uiso 1 1 calc R . .
C27 C 0.025(2) 0.3502(12) -0.2150(9) 0.053(5) Uani 1 1 d . . .
H27A H 0.0921 0.3055 -0.2179 0.063 Uiso 1 1 calc R . .
C28 C 0.086(2) 0.4327(11) -0.1781(9) 0.046(4) Uani 1 1 d . . .
H28A H 0.1924 0.4438 -0.1564 0.055 Uiso 1 1 calc R . .
C29 C -0.0186(18) 0.4940(9) -0.1759(7) 0.028(3) Uani 1 1 d U . .
C30 C 0.0175(18) 0.5882(9) -0.1424(7) 0.024(3) Uani 1 1 d U . .
C31 C -0.1294(17) 0.6480(9) -0.3141(8) 0.027(3) Uani 1 1 d . . .
H31A H -0.0345 0.6331 -0.2854 0.032 Uiso 1 1 calc R . .
C32 C -0.2955(19) 0.7017(10) -0.4029(8) 0.035(4) Uani 1 1 d . . .
C33 C -0.3807(19) 0.6591(10) -0.3564(7) 0.038(4) Uani 1 1 d . . .
H33A H -0.4905 0.6530 -0.3621 0.045 Uiso 1 1 calc R . .
C34 C -0.006(2) 0.7281(13) -0.4054(11) 0.067(6) Uani 1 1 d . . .
H34A H 0.0920 0.7134 -0.3756 0.100 Uiso 1 1 calc R . .
H34B H -0.0064 0.7920 -0.4083 0.100 Uiso 1 1 calc R . .
H34C H -0.0166 0.7020 -0.4527 0.100 Uiso 1 1 calc R . .
C35 C -0.2244(18) 0.5038(12) -0.0350(8) 0.046(4) Uani 1 1 d . . .
H35A H -0.2618 0.4862 0.0071 0.069 Uiso 1 1 calc R . .
H35B H -0.1490 0.5552 -0.0235 0.069 Uiso 1 1 calc R . .
H35C H -0.1745 0.4553 -0.0521 0.069 Uiso 1 1 calc R . .
C36 C -0.4408(19) 0.6253(10) -0.0566(9) 0.046(4) Uani 1 1 d . . .
H36A H -0.4690 0.6068 -0.0126 0.070 Uiso 1 1 calc R . .
H36B H -0.5302 0.6489 -0.0871 0.070 Uiso 1 1 calc R . .
H36C H -0.3536 0.6707 -0.0462 0.070 Uiso 1 1 calc R . .
C37 C 0.742(4) 0.4578(16) 0.5635(13) 0.31(2) Uiso 0.767(19) 1 d PD A 1
H37A H 0.6376 0.4493 0.5746 0.377 Uiso 0.767(19) 1 calc PR A 1
H37B H 0.8073 0.4992 0.5995 0.377 Uiso 0.767(19) 1 calc PR A 1
Cl1 Cl 0.7253(14) 0.5043(7) 0.4797(6) 0.138(6) Uiso 0.767(19) 1 d PD A 1
Cl2 Cl 0.8254(11) 0.3555(6) 0.5680(5) 0.117(4) Uiso 0.767(19) 1 d PD A 1
C37' C 0.8254(11) 0.3555(6) 0.5680(5) 0.117(4) Uiso 0.233(19) 1 d PD A 2
H37C H 0.8456 0.3361 0.6172 0.140 Uiso 0.233(19) 1 calc PR A 2
H37D H 0.9260 0.3625 0.5530 0.140 Uiso 0.233(19) 1 calc PR A 2
Cl1' Cl 0.742(4) 0.4578(16) 0.5635(13) 0.31(2) Uiso 0.233(19) 1 d PD A 2
Cl2' Cl 0.697(10) 0.273(4) 0.512(6) 0.48(8) Uiso 0.233(19) 1 d PD A 2
Cl3 Cl 0.7647(15) 1.0064(6) 1.0178(4) 0.176(5) Uani 1 1 d D . .
Cl4 Cl 0.6195(9) 0.8596(4) 0.9211(4) 0.103(2) Uani 1 1 d D . .
C38 C 0.742(6) 0.9595(18) 0.9306(13) 0.28(3) Uani 1 1 d D . .
H38A H 0.6952 1.0014 0.8956 0.335 Uiso 1 1 calc R . .
H38B H 0.8446 0.9480 0.9217 0.335 Uiso 1 1 calc R . .

loop_
_atom_site_aniso_label
_atom_site_aniso_U_11
_atom_site_aniso_U_22
_atom_site_aniso_U_33
_atom_site_aniso_U_23
_atom_site_aniso_U_13
_atom_site_aniso_U_12
Br1 0.0803(15) 0.0602(12) 0.0359(10) -0.0189(9) 0.0138(9) -0.0093(10)
Br2 0.0617(13) 0.0594(12) 0.0359(9) 0.0146(8) 0.0109(9) 0.0121(9)
Ru1 0.0249(7) 0.0218(6) 0.0239(6) -0.0054(5) 0.0077(5) -0.0002(5)
Ru2 0.0298(7) 0.0235(7) 0.0275(7) 0.0028(5) 0.0109(5) 0.0043(5)
S1 0.030(2) 0.028(2) 0.0287(19) -0.0040(16) 0.0094(16) 0.0021(16)
S2 0.035(2) 0.031(2) 0.033(2) 0.0029(17) 0.0121(18) -0.0026(17)
O1 0.027(6) 0.049(7) 0.032(6) -0.012(5) 0.011(5) 0.000(5)
O2 0.043(8) 0.091(10) 0.064(9) -0.019(7) 0.016(7) 0.007(7)
O3 0.044(7) 0.024(5) 0.033(6) -0.003(4) 0.006(5) 0.007(5)
O4 0.047(8) 0.068(8) 0.051(7) -0.009(6) 0.009(6) 0.014(6)
O5 0.046(7) 0.026(6) 0.045(6) -0.018(5) 0.016(5) 0.008(5)
O6 0.044(7) 0.053(7) 0.033(6) 0.015(5) 0.021(5) 0.018(6)
O7 0.047(9) 0.090(10) 0.058(8) 0.008(7) -0.002(7) 0.015(7)
O8 0.052(7) 0.021(5) 0.025(5) -0.008(4) 0.007(5) -0.003(5)
O9 0.051(8) 0.066(8) 0.042(7) 0.002(6) 0.002(6) 0.005(6)
O10 0.045(7) 0.040(6) 0.040(6) 0.006(5) 0.008(5) -0.012(5)
N1 0.049(9) 0.018(6) 0.014(6) -0.002(5) 0.008(6) 0.008(6)
N2 0.036(8) 0.018(6) 0.017(6) -0.003(5) 0.002(5) 0.003(5)
N3 0.033(7) 0.027(7) 0.016(6) -0.006(5) 0.013(5) -0.005(5)
N4 0.053(10) 0.045(8) 0.031(7) -0.001(6) 0.023(7) 0.003(7)
N5 0.032(8) 0.040(8) 0.015(6) 0.007(5) 0.005(5) -0.009(6)
N6 0.031(7) 0.010(6) 0.023(6) 0.010(5) 0.003(5) 0.006(5)
N7 0.027(7) 0.031(7) 0.034(7) -0.001(5) 0.013(6) 0.008(6)
N8 0.039(8) 0.045(8) 0.023(6) 0.020(6) 0.021(6) 0.016(6)
C1 0.029(8) 0.048(8) 0.021(6) -0.011(6) 0.004(6) 0.013(7)
C2 0.030(8) 0.051(8) 0.020(6) -0.006(6) 0.002(6) 0.012(7)
C3 0.044(12) 0.071(14) 0.039(10) 0.002(10) 0.014(9) 0.017(10)
C4 0.075(16) 0.073(15) 0.036(10) 0.009(10) 0.009(10) 0.054(12)
C5 0.103(18) 0.027(9) 0.042(10) 0.012(8) 0.038(11) 0.035(10)
C6 0.071(13) 0.021(8) 0.023(8) 0.004(6) 0.011(8) 0.019(8)
C7 0.032(9) 0.026(8) 0.026(8) 0.000(6) 0.009(7) -0.002(7)
C8 0.060(13) 0.029(9) 0.046(10) -0.017(8) 0.031(9) -0.021(8)
C9 0.045(11) 0.031(9) 0.051(10) -0.014(8) 0.017(9) -0.026(8)
C10 0.023(5) 0.049(5) 0.022(4) -0.020(4) 0.013(4) -0.008(4)
C11 0.023(5) 0.049(5) 0.021(4) -0.020(4) 0.014(4) -0.008(4)
C12 0.023(5) 0.049(5) 0.021(4) -0.021(4) 0.014(4) -0.008(4)
C13 0.045(11) 0.052(11) 0.041(10) -0.016(8) 0.022(8) -0.014(9)
C14 0.042(11) 0.038(9) 0.032(9) -0.013(7) 0.005(8) -0.005(8)
C15 0.028(9) 0.029(8) 0.031(8) -0.003(6) 0.018(7) -0.005(6)
C16 0.061(14) 0.12(2) 0.059(13) -0.007(13) 0.042(11) 0.020(13)
C17 0.066(12) 0.044(10) 0.032(9) -0.003(7) 0.040(8) -0.011(9)
C18 0.041(11) 0.092(14) 0.027(9) -0.021(9) -0.004(8) 0.019(10)
C19 0.023(7) 0.041(7) 0.021(6) 0.010(6) 0.017(6) 0.003(6)
C20 0.033(8) 0.045(7) 0.035(7) 0.004(6) 0.007(6) 0.005(7)
C21 0.040(11) 0.093(16) 0.034(10) -0.002(10) 0.000(8) -0.006(11)
C22 0.053(13) 0.072(14) 0.043(11) -0.031(10) 0.014(9) -0.021(10)
C23 0.070(14) 0.037(10) 0.051(11) -0.008(8) 0.030(10) -0.012(9)
C24 0.036(10) 0.029(9) 0.046(10) 0.002(7) 0.012(8) 0.005(7)
C25 0.059(12) 0.016(8) 0.037(9) 0.004(7) 0.016(8) 0.010(7)
C26 0.060(12) 0.023(8) 0.033(9) 0.001(7) 0.022(8) 0.014(8)
C27 0.069(14) 0.044(11) 0.053(11) 0.029(9) 0.024(10) 0.019(10)
C28 0.055(12) 0.046(11) 0.046(10) 0.028(9) 0.023(9) 0.022(9)
C29 0.040(8) 0.031(7) 0.016(6) 0.008(5) 0.009(6) 0.016(6)
C30 0.035(8) 0.026(6) 0.015(6) 0.010(5) 0.010(6) 0.016(6)
C31 0.021(8) 0.023(8) 0.042(9) 0.004(7) 0.016(7) 0.006(6)
C32 0.035(10) 0.041(9) 0.026(8) -0.011(7) -0.008(7) 0.015(7)
C33 0.041(10) 0.052(10) 0.024(8) 0.009(7) 0.012(8) 0.014(8)
C34 0.066(14) 0.061(13) 0.083(15) 0.008(11) 0.040(12) 0.002(11)
C35 0.033(10) 0.079(13) 0.033(9) 0.011(9) 0.019(8) 0.007(9)
C36 0.041(11) 0.040(10) 0.065(12) -0.005(9) 0.027(9) 0.003(8)
Cl3 0.322(15) 0.112(6) 0.086(5) -0.030(5) 0.044(7) -0.015(8)
Cl4 0.132(6) 0.083(4) 0.091(5) -0.007(4) 0.020(4) 0.003(4)
C38 0.63(10) 0.09(2) 0.17(3) -0.06(2) 0.24(5) -0.11(4)

loop_
_atom_type_symbol
_atom_type_description
_atom_type_scat_dispersion_real
_atom_type_scat_dispersion_imag
_atom_type_scat_source
C C 0.0033 0.0016 'International Tables Vol C Tables 4.2.6.8 and 6.1.1.4'
H H 0.0000 0.0000 'International Tables Vol C Tables 4.2.6.8 and 6.1.1.4'
N N 0.0061 0.0033 'International Tables Vol C Tables 4.2.6.8 and 6.1.1.4'
O O 0.0106 0.0060 'International Tables Vol C Tables 4.2.6.8 and 6.1.1.4'
S S 0.1246 0.1234 'International Tables Vol C Tables 4.2.6.8 and 6.1.1.4'
Br Br -0.2901 2.4595 'International Tables Vol C Tables 4.2.6.8 and 6.1.1.4'
Ru Ru -1.2594 0.8363 'International Tables Vol C Tables 4.2.6.8 and 6.1.1.4'
Cl Cl 0.1484 0.1585 'International Tables Vol C Tables 4.2.6.8 and 6.1.1.4'

loop_
_geom_angle_atom_site_label_1
_geom_angle_atom_site_label_2
_geom_angle_atom_site_label_3
_geom_angle
N1 Ru1 N2 81.8(5)
N1 Ru1 N3 90.5(4)
N2 Ru1 N3 91.5(4)
N1 Ru1 O3 158.7(4)
N2 Ru1 O3 76.9(4)
N3 Ru1 O3 88.6(4)
N1 Ru1 O1 76.7(5)
N2 Ru1 O1 158.4(4)
N3 Ru1 O1 87.2(4)
O3 Ru1 O1 124.5(4)
N1 Ru1 S1 93.5(3)
N2 Ru1 S1 95.7(3)
N3 Ru1 S1 172.2(3)
O3 Ru1 S1 90.1(3)
O1 Ru1 S1 87.2(3)
N6 Ru2 N5 81.3(5)
N6 Ru2 N7 91.2(4)
N5 Ru2 N7 90.8(4)
N6 Ru2 O6 158.9(4)
N5 Ru2 O6 77.8(5)
N7 Ru2 O6 86.9(4)
N6 Ru2 O8 77.2(4)
N5 Ru2 O8 158.5(5)
N7 Ru2 O8 89.4(4)
O6 Ru2 O8 123.7(4)
N6 Ru2 S2 95.6(3)
N5 Ru2 S2 91.9(3)
N7 Ru2 S2 173.0(3)
O6 Ru2 S2 87.4(3)
O8 Ru2 S2 90.4(3)
O5 S1 C17 105.6(7)
O5 S1 C18 108.4(7)
C17 S1 C18 99.5(9)
O5 S1 Ru1 118.7(4)
C17 S1 Ru1 109.2(5)
C18 S1 Ru1 113.5(6)
O10 S2 C35 105.5(7)
O10 S2 C36 108.0(7)
C35 S2 C36 98.7(8)
O10 S2 Ru2 118.5(5)
C35 S2 Ru2 114.4(6)
C36 S2 Ru2 109.7(6)
C1 O1 Ru1 110.8(10)
C12 O3 Ru1 111.7(10)
C19 O6 Ru2 110.4(10)
C30 O8 Ru2 111.3(8)
C2 N1 C6 119.4(13)
C2 N1 Ru1 123.7(10)
C6 N1 Ru1 116.9(11)
C11 N2 C7 123.2(13)
C11 N2 Ru1 121.4(10)
C7 N2 Ru1 115.4(9)
C13 N3 C15 104.8(12)
C13 N3 Ru1 126.3(10)
C15 N3 Ru1 128.5(10)
C13 N4 C14 106.9(14)
C13 N4 C16 126.3(16)
C14 N4 C16 126.8(13)
C20 N5 C24 121.7(13)
C20 N5 Ru2 122.2(11)
C24 N5 Ru2 116.0(10)
C29 N6 C25 119.4(12)
C29 N6 Ru2 123.2(9)
C25 N6 Ru2 117.5(10)
C31 N7 C33 105.6(13)
C31 N7 Ru2 127.5(10)
C33 N7 Ru2 126.5(10)
C31 N8 C32 107.5(12)
C31 N8 C34 127.0(14)
C32 N8 C34 125.5(14)
O1 C1 O2 124.5(16)
O1 C1 C2 121.8(14)
O2 C1 C2 113.8(14)
C3 C2 N1 123.2(16)
C3 C2 C1 129.9(16)
N1 C2 C1 106.9(13)
C2 C3 C4 118.1(18)
C5 C4 C3 119.5(17)
C6 C5 C4 120.7(18)
C5 C6 N1 119.1(17)
C5 C6 C7 128.4(16)
N1 C6 C7 112.4(12)
N2 C7 C8 117.3(15)
N2 C7 C6 113.5(12)
C8 C7 C6 129.2(15)
C9 C8 C7 118.9(16)
C8 C9 C10 122.9(14)
C11 C10 C9 114.3(15)
N2 C11 C10 123.4(15)
N2 C11 C12 113.5(12)
C10 C11 C12 123.1(14)
O4 C12 O3 120.6(15)
O4 C12 C11 123.1(13)
O3 C12 C11 116.3(14)
N4 C13 N3 111.4(15)
C15 C14 N4 106.8(12)
C15 C14 Br1 131.4(13)
N4 C14 Br1 121.6(11)
C14 C15 N3 110.0(13)
O6 C19 O7 122.4(14)
O6 C19 C20 119.8(13)
O7 C19 C20 117.2(14)
N5 C20 C21 121.6(16)
N5 C20 C19 109.7(13)
C21 C20 C19 128.7(16)
C20 C21 C22 120.4(18)
C21 C22 C23 118.9(16)
C24 C23 C22 119.2(17)
C23 C24 N5 118.1(15)
C23 C24 C25 129.4(15)
N5 C24 C25 112.5(12)
N6 C25 C26 120.4(15)
N6 C25 C24 112.8(13)
C26 C25 C24 126.8(14)
C25 C26 C27 119.5(15)
C26 C27 C28 119.5(17)
C29 C28 C27 116.9(17)
N6 C29 C28 124.4(14)
N6 C29 C30 108.6(12)
C28 C29 C30 127.0(15)
O8 C30 O9 123.2(13)
O8 C30 C29 119.7(13)
O9 C30 C29 117.1(13)
N7 C31 N8 112.8(13)
N8 C32 C33 106.6(13)
N8 C32 Br2 122.8(12)
C33 C32 Br2 130.6(12)
C32 C33 N7 107.5(14)
Cl1 C37 Cl2 112.5(14)
Cl4 C38 Cl3 110.2(12)

loop_
_geom_bond_atom_site_label_1
_geom_bond_atom_site_label_2
_geom_bond_distance
Br1 C14 1.848(14)
Br2 C32 1.830(15)
Ru1 N1 1.933(11)
Ru1 N2 1.963(11)
Ru1 N3 2.110(10)
Ru1 O3 2.199(10)
Ru1 O1 2.207(10)
Ru1 S1 2.238(4)
Ru2 N6 1.923(11)
Ru2 N5 1.940(11)
Ru2 N7 2.109(12)
Ru2 O6 2.171(10)
Ru2 O8 2.190(9)
Ru2 S2 2.235(4)
S1 O5 1.476(10)
S1 C17 1.776(14)
S1 C18 1.784(15)
S2 O10 1.453(10)
S2 C35 1.740(16)
S2 C36 1.806(16)
O1 C1 1.221(17)
O2 C1 1.290(18)
O3 C12 1.293(16)
O4 C12 1.270(18)
O6 C19 1.258(16)
O7 C19 1.299(18)
O8 C30 1.247(16)
O9 C30 1.294(17)
N1 C2 1.355(18)
N1 C6 1.361(19)
N2 C11 1.296(18)
N2 C7 1.356(17)
N3 C13 1.35(2)
N3 C15 1.360(17)
N4 C13 1.331(18)
N4 C14 1.37(2)
N4 C16 1.48(2)
N5 C20 1.307(19)
N5 C24 1.388(18)
N6 C29 1.344(17)
N6 C25 1.362(17)
N7 C31 1.319(17)
N7 C33 1.409(18)
N8 C31 1.338(17)
N8 C32 1.372(19)
N8 C34 1.46(2)
C1 C2 1.53(2)
C2 C3 1.32(2)
C3 C4 1.38(3)
C4 C5 1.37(3)
C5 C6 1.35(2)
C6 C7 1.49(2)
C7 C8 1.399(19)
C8 C9 1.37(2)
C9 C10 1.39(2)
C10 C11 1.389(19)
C11 C12 1.50(2)
C14 C15 1.35(2)
C19 C20 1.52(2)
C20 C21 1.35(2)
C21 C22 1.36(3)
C22 C23 1.41(3)
C23 C24 1.38(2)
C24 C25 1.46(2)
C25 C26 1.37(2)
C26 C27 1.40(2)
C27 C28 1.42(2)
C28 C29 1.35(2)
C29 C30 1.522(19)
C32 C33 1.40(2)
C37 Cl1 1.735(18)
C37 Cl2 1.742(14)
Cl3 C38 1.762(17)
Cl4 C38 1.744(18)
